data_7712645
loop_
_publ_author_name
'Karmakar, Himadri'
'Kumar, Ravi'
'Sharma, Jyoti'
'Bag, Jayanta'
'Pal, Kuntal'
'Panda, Tarun K.'
'Chandrasekhar, Vadapalli'

_publ_section_title
;
 N^N <i>vs.</i> N^E (E = S or Se) coordination behavior of
 imino-phosphanamidinate chalcogenide ligands towards aluminum alkyls:
 efficient hydroboration catalysis of nitriles, alkynes, and alkenes.
;
_journal_name_full 'Dalton transactions (Cambridge, England : 2003)'
_journal_paper_doi 10.1039/d3dt00038a
_journal_year 2023
_chemical_formula_moiety 'C29 H43 N4 P Se'
_chemical_formula_sum 'C29 H43 N4 P Se'
_chemical_formula_weight 557.60
_space_group_crystal_system monoclinic
_space_group_IT_number 14
_space_group_name_Hall '-P 2yn'
_space_group_name_H-M_alt 'P 1 21/n 1'
_atom_sites_solution_hydrogens mixed
_atom_sites_solution_primary iterative
_audit_creation_date 2023-02-08
_audit_creation_method
;
Olex2 1.3
(compiled 2020.11.12 svn.r5f609507 for OlexSys, GUI svn.r6408)
;
_audit_update_record
;
2023-02-09 deposited with the CCDC.	2023-02-20 downloaded from the CCDC.
;
_cell_angle_alpha 90
_cell_angle_beta 93.560(4)
_cell_angle_gamma 90
_cell_formula_units_Z 4
_cell_length_a 13.9301(5)
_cell_length_b 15.0618(6)
_cell_length_c 14.1789(6)
_cell_measurement_reflns_used 9328
_cell_measurement_temperature 293(2)
_cell_measurement_theta_max 27.3
_cell_measurement_theta_min 3.0530
_cell_volume 2969.2(2)
_computing_cell_refinement 'CrysAlisPro 1.171.39.29d (Rigaku OD, 2017)'
_computing_data_collection 'CrysAlisPro 1.171.39.29d (Rigaku OD, 2017)'
_computing_data_reduction 'CrysAlisPro 1.171.39.29d (Rigaku OD, 2017)'
_computing_molecular_graphics 'Olex2 1.3 (Dolomanov et al., 2009)'
_computing_publication_material 'Olex2 1.3 (Dolomanov et al., 2009)'
_computing_structure_refinement 'XL  (Sheldrick, 2008)'
_computing_structure_solution 'olex2.solve 1.3 (Bourhis et al., 2015)'
_diffrn_ambient_temperature 293(2)
_diffrn_measured_fraction_theta_full 0.997
_diffrn_measured_fraction_theta_max 0.899
_diffrn_measurement_device_type 'fine-focus sealed X-ray tube'
_diffrn_measurement_method 'Enhance (Mo) X-ray Source'
_diffrn_radiation_type MoK\a
_diffrn_radiation_wavelength 0.71073
_diffrn_reflns_av_R_equivalents 0.0757
_diffrn_reflns_av_unetI/netI 0.0740
_diffrn_reflns_Laue_measured_fraction_full 0.997
_diffrn_reflns_Laue_measured_fraction_max 0.899
_diffrn_reflns_limit_h_max 18
_diffrn_reflns_limit_h_min -18
_diffrn_reflns_limit_k_max 19
_diffrn_reflns_limit_k_min -19
_diffrn_reflns_limit_l_max 15
_diffrn_reflns_limit_l_min -19
_diffrn_reflns_number 35067
_diffrn_reflns_point_group_measured_fraction_full 0.997
_diffrn_reflns_point_group_measured_fraction_max 0.899
_diffrn_reflns_theta_full 25.242
_diffrn_reflns_theta_max 28.881
_diffrn_reflns_theta_min 2.705
_exptl_absorpt_coefficient_mu 1.342
_exptl_absorpt_correction_T_max 1.00000
_exptl_absorpt_correction_T_min 0.28231
_exptl_absorpt_correction_type multi-scan
_exptl_absorpt_process_details
;
SADABS-2016/2 (Bruker,2016/2) was used for absorption correction.
;
_exptl_crystal_colour yellow
_exptl_crystal_colour_primary yellow
_exptl_crystal_density_diffrn 1.247
_exptl_crystal_description block
_exptl_crystal_F_000 1176
_exptl_crystal_size_max 0.25
_exptl_crystal_size_mid 0.22
_exptl_crystal_size_min 0.19
_refine_diff_density_max 0.456
_refine_diff_density_min -0.550
_refine_diff_density_rms 0.066
_refine_ls_extinction_method none
_refine_ls_goodness_of_fit_ref 1.093
_refine_ls_hydrogen_treatment mixed
_refine_ls_matrix_type full
_refine_ls_number_parameters 343
_refine_ls_number_reflns 7018
_refine_ls_number_restraints 39
_refine_ls_restrained_S_all 1.095
_refine_ls_R_factor_all 0.1092
_refine_ls_R_factor_gt 0.0609
_refine_ls_shift/su_max 0.000
_refine_ls_shift/su_mean 0.000
_refine_ls_structure_factor_coef Fsqd
_refine_ls_weighting_details 'w=1/[\s^2^(Fo^2^)+(0.0213P)^2^+4.0254P] where P=(Fo^2^+2Fc^2^)/3'
_refine_ls_weighting_scheme calc
_refine_ls_wR_factor_gt 0.1103
_refine_ls_wR_factor_ref 0.1207
_reflns_Friedel_coverage 0.000
_reflns_number_gt 4665
_reflns_number_total 7018
_reflns_threshold_expression 'I > 2\s(I)'
_cod_data_source_file d3dt00038a2.cif
_cod_data_source_block 4b
_cod_database_code 7712645
_shelx_shelxl_version_number 2016/6
_shelx_space_group_comment
;
The symmetry employed for this shelxl refinement is uniquely defined
by the following loop, which should always be used as a source of
symmetry information in preference to the above space-group names.
They are only intended as comments.
;
_olex2_refinement_description
;
1. Fixed Uiso
 At 1.2 times of:
  All C(H) groups
 At 1.5 times of:
  All C(H,H,H) groups
2. Restrained distances
 C4-C5 \\sim C4-C5A
 with sigma of 0.02
 C4-C6 \\sim C4-C6A
 with sigma of 0.02
 C4-C7 \\sim C4-C7A
 with sigma of 0.02
3. Uiso/Uaniso restraints and constraints
Uanis(C6) = Uanis(C6A)
Uanis(C7) = Uanis(C7A) = Uanis(C5)
4. Rigid body (RIGU) restrains
 C4, C5A, C6A, C7A
 with sigma for 1-2 distances of 0.004 and sigma for 1-3 distances of 0.004
 C4, C5, C6, C7
 with sigma for 1-2 distances of 0.004 and sigma for 1-3 distances of 0.004
5. Others
 Sof(C5A)=Sof(H5AA)=Sof(H5AB)=Sof(H5AC)=Sof(C7A)=Sof(H7AA)=Sof(H7AB)=Sof(H7AC)=
 Sof(C6A)=Sof(H6AA)=Sof(H6AB)=Sof(H6AC)=1-FVAR(1)
 Sof(C5)=Sof(H5A)=Sof(H5B)=Sof(H5C)=Sof(C6)=Sof(H6A)=Sof(H6B)=Sof(H6C)=Sof(C7)=
 Sof(H7A)=Sof(H7B)=Sof(H7C)=FVAR(1)
6.a Ternary CH refined with riding coordinates:
 C24(H24), C27(H27)
6.b Aromatic/amide H refined with riding coordinates:
 C2(H2), C3(H3), C13(H13), C14(H14), C15(H15), C16(H16), C17(H17), C20(H20),
 C21(H21), C22(H22)
6.c Idealised Me refined as rotating group:
 C5(H5A,H5B,H5C), C6(H6A,H6B,H6C), C7(H7A,H7B,H7C), C9(H9A,H9B,H9C), C10(H10A,
 H10B,H10C), C11(H11A,H11B,H11C), C25(H25A,H25B,H25C), C26(H26A,H26B,H26C),
 C28(H28A,H28B,H28C), C29(H29A,H29B,H29C), C5A(H5AA,H5AB,H5AC), C7A(H7AA,H7AB,
 H7AC), C6A(H6AA,H6AB,H6AC)
;
_smtbx_masks_void_probe_radius 1.2
_smtbx_masks_void_truncation_radius 1.2
_olex2_submission_special_instructions 'No special instructions were received'

loop_
_space_group_symop_operation_xyz
'x, y, z'
'-x+1/2, y+1/2, -z+1/2'
'-x, -y, -z'
'x-1/2, -y-1/2, z-1/2'

loop_
_atom_site_label
_atom_site_type_symbol
_atom_site_fract_x
_atom_site_fract_y
_atom_site_fract_z
_atom_site_U_iso_or_equiv
_atom_site_adp_type
_atom_site_occupancy
_atom_site_site_symmetry_order
_atom_site_calc_flag
_atom_site_refinement_flags_posn
_atom_site_refinement_flags_adp
_atom_site_refinement_flags_occupancy
_atom_site_disorder_assembly
_atom_site_disorder_group
Se Se 0.37016(3) 0.17741(3) 0.62783(2) 0.04921(13) Uani 1 1 d . . . . .
P P 0.35429(5) 0.23772(5) 0.49232(5) 0.02871(18) Uani 1 1 d . . . . .
N3 N 0.16435(19) 0.37359(18) 0.5786(2) 0.0406(7) Uani 1 1 d . . . . .
N4 N 0.09384(18) 0.26198(19) 0.5035(2) 0.0430(7) Uani 1 1 d . . . . .
N2 N 0.25671(17) 0.29137(16) 0.46792(18) 0.0312(6) Uani 1 1 d . . . . .
N1 N 0.45046(18) 0.30479(17) 0.48023(19) 0.0309(6) Uani 1 1 d . . . . .
C1 C 0.1794(2) 0.3068(2) 0.5154(2) 0.0322(7) Uani 1 1 d . . . . .
C2 C 0.0715(3) 0.3661(3) 0.6072(3) 0.0552(10) Uani 1 1 d . . . . .
H2 H 0.043894 0.402170 0.651366 0.066 Uiso 1 1 calc R U . . .
C3 C 0.0286(3) 0.2996(3) 0.5615(3) 0.0557(10) Uani 1 1 d . . . . .
H3 H -0.034543 0.281192 0.567131 0.067 Uiso 1 1 calc R U . . .
C4 C 0.2271(3) 0.4506(2) 0.6089(3) 0.0486(9) Uani 1 1 d D . . . .
C5 C 0.2902(6) 0.4838(5) 0.5328(6) 0.0761(17) Uani 0.692(7) 1 d D . P A 1
H5A H 0.335695 0.438631 0.518696 0.114 Uiso 0.692(7) 1 calc R U P A 1
H5B H 0.323964 0.536138 0.554904 0.114 Uiso 0.692(7) 1 calc R U P A 1
H5C H 0.250790 0.497783 0.476846 0.114 Uiso 0.692(7) 1 calc R U P A 1
C6 C 0.2977(5) 0.4180(5) 0.6908(6) 0.078(2) Uani 0.692(7) 1 d D . P A 1
H6A H 0.262148 0.402913 0.744458 0.117 Uiso 0.692(7) 1 calc R U P A 1
H6B H 0.342756 0.464368 0.707960 0.117 Uiso 0.692(7) 1 calc R U P A 1
H6C H 0.331755 0.366674 0.670706 0.117 Uiso 0.692(7) 1 calc R U P A 1
C7 C 0.1697(6) 0.5275(4) 0.6447(6) 0.0761(17) Uani 0.692(7) 1 d D . P A 1
H7A H 0.125884 0.548771 0.594900 0.114 Uiso 0.692(7) 1 calc R U P A 1
H7B H 0.212729 0.574454 0.665225 0.114 Uiso 0.692(7) 1 calc R U P A 1
H7C H 0.134209 0.508085 0.696847 0.114 Uiso 0.692(7) 1 calc R U P A 1
C8 C 0.0702(3) 0.1890(3) 0.4347(3) 0.0650(12) Uani 1 1 d . . . . .
C9 C 0.0855(4) 0.2238(4) 0.3354(3) 0.0952(18) Uani 1 1 d . . . . .
H9A H 0.042118 0.272136 0.321083 0.143 Uiso 1 1 calc R U . . .
H9B H 0.073509 0.177032 0.290274 0.143 Uiso 1 1 calc R U . . .
H9C H 0.150615 0.244184 0.332653 0.143 Uiso 1 1 calc R U . . .
C10 C -0.0364(3) 0.1639(4) 0.4391(4) 0.103(2) Uani 1 1 d . . . . .
H10A H -0.048676 0.146473 0.502314 0.154 Uiso 1 1 calc R U . . .
H10B H -0.051318 0.115541 0.396616 0.154 Uiso 1 1 calc R U . . .
H10C H -0.075743 0.214189 0.421003 0.154 Uiso 1 1 calc R U . . .
C11 C 0.1313(3) 0.1086(3) 0.4620(4) 0.0844(16) Uani 1 1 d . . . . .
H11A H 0.198116 0.123893 0.461103 0.127 Uiso 1 1 calc R U . . .
H11B H 0.116852 0.061385 0.417858 0.127 Uiso 1 1 calc R U . . .
H11C H 0.117554 0.089475 0.524360 0.127 Uiso 1 1 calc R U . . .
C12 C 0.3685(2) 0.15846(19) 0.3966(2) 0.0299(7) Uani 1 1 d . . . . .
C13 C 0.3361(2) 0.1776(2) 0.3041(2) 0.0369(7) Uani 1 1 d . . . . .
H13 H 0.305268 0.231251 0.290602 0.044 Uiso 1 1 calc R U . . .
C14 C 0.4148(2) 0.0784(2) 0.4142(2) 0.0391(8) Uani 1 1 d . . . . .
H14 H 0.437440 0.064441 0.475499 0.047 Uiso 1 1 calc R U . . .
C15 C 0.4278(3) 0.0188(2) 0.3417(3) 0.0472(9) Uani 1 1 d . . . . .
H15 H 0.459317 -0.034714 0.354670 0.057 Uiso 1 1 calc R U . . .
C16 C 0.3947(2) 0.0382(2) 0.2514(3) 0.0447(9) Uani 1 1 d . . . . .
H16 H 0.402949 -0.002359 0.203074 0.054 Uiso 1 1 calc R U . . .
C17 C 0.3490(3) 0.1179(2) 0.2319(2) 0.0437(8) Uani 1 1 d . . . . .
H17 H 0.326900 0.131432 0.170379 0.052 Uiso 1 1 calc R U . . .
C18 C 0.5124(2) 0.30622(19) 0.4021(2) 0.0285(6) Uani 1 1 d . . . . .
C19 C 0.5980(2) 0.2565(2) 0.4076(2) 0.0328(7) Uani 1 1 d . . . . .
C20 C 0.6582(2) 0.2641(2) 0.3329(3) 0.0455(9) Uani 1 1 d . . . . .
H20 H 0.715781 0.232756 0.335483 0.055 Uiso 1 1 calc R U . . .
C21 C 0.6349(3) 0.3165(2) 0.2561(3) 0.0513(10) Uani 1 1 d . . . . .
H21 H 0.676231 0.320166 0.207185 0.062 Uiso 1 1 calc R U . . .
C22 C 0.5508(3) 0.3635(2) 0.2513(3) 0.0458(9) Uani 1 1 d . . . . .
H22 H 0.535376 0.398727 0.198662 0.055 Uiso 1 1 calc R U . . .
C23 C 0.4875(2) 0.3598(2) 0.3237(2) 0.0329(7) Uani 1 1 d . . . . .
C24 C 0.3979(2) 0.4169(2) 0.3176(2) 0.0414(8) Uani 1 1 d . . . . .
H24 H 0.353574 0.393551 0.362549 0.050 Uiso 1 1 calc R U . . .
C25 C 0.4240(3) 0.5121(2) 0.3469(3) 0.0625(11) Uani 1 1 d . . . . .
H25A H 0.453961 0.512103 0.409661 0.094 Uiso 1 1 calc R U . . .
H25B H 0.366642 0.547597 0.345413 0.094 Uiso 1 1 calc R U . . .
H25C H 0.467605 0.536367 0.303812 0.094 Uiso 1 1 calc R U . . .
C26 C 0.3460(3) 0.4161(3) 0.2188(3) 0.0670(12) Uani 1 1 d . . . . .
H26A H 0.385182 0.445279 0.174901 0.101 Uiso 1 1 calc R U . . .
H26B H 0.285677 0.446716 0.220812 0.101 Uiso 1 1 calc R U . . .
H26C H 0.334602 0.355871 0.199095 0.101 Uiso 1 1 calc R U . . .
C27 C 0.6258(2) 0.1988(2) 0.4921(3) 0.0422(8) Uani 1 1 d . . . . .
H27 H 0.566309 0.179180 0.519067 0.051 Uiso 1 1 calc R U . . .
C28 C 0.6829(3) 0.1155(2) 0.4681(3) 0.0589(11) Uani 1 1 d . . . . .
H28A H 0.646807 0.081689 0.420720 0.088 Uiso 1 1 calc R U . . .
H28B H 0.694180 0.079998 0.523926 0.088 Uiso 1 1 calc R U . . .
H28C H 0.743339 0.132718 0.444678 0.088 Uiso 1 1 calc R U . . .
C29 C 0.6824(3) 0.2528(3) 0.5675(3) 0.0715(13) Uani 1 1 d . . . . .
H29A H 0.741886 0.272172 0.543455 0.107 Uiso 1 1 calc R U . . .
H29B H 0.695751 0.216720 0.622544 0.107 Uiso 1 1 calc R U . . .
H29C H 0.645381 0.303635 0.583967 0.107 Uiso 1 1 calc R U . . .
C5A C 0.2174(15) 0.5057(9) 0.5159(10) 0.079(5) Uani 0.308(7) 1 d D . P A 2
H5AA H 0.230301 0.468275 0.463405 0.118 Uiso 0.308(7) 1 calc R U P A 2
H5AB H 0.262555 0.553864 0.519760 0.118 Uiso 0.308(7) 1 calc R U P A 2
H5AC H 0.153244 0.528913 0.507346 0.118 Uiso 0.308(7) 1 calc R U P A 2
C7A C 0.1762(13) 0.4947(11) 0.6894(13) 0.0761(17) Uani 0.308(7) 1 d D . P A 2
H7AA H 0.113981 0.515312 0.666152 0.114 Uiso 0.308(7) 1 calc R U P A 2
H7AB H 0.213854 0.544141 0.713426 0.114 Uiso 0.308(7) 1 calc R U P A 2
H7AC H 0.169051 0.452465 0.739163 0.114 Uiso 0.308(7) 1 calc R U P A 2
C6A C 0.3265(9) 0.4245(12) 0.6322(15) 0.078(2) Uani 0.308(7) 1 d D . P A 2
H6AA H 0.327883 0.375792 0.675903 0.117 Uiso 0.308(7) 1 calc R U P A 2
H6AB H 0.361207 0.473837 0.660351 0.117 Uiso 0.308(7) 1 calc R U P A 2
H6AC H 0.355790 0.406751 0.575654 0.117 Uiso 0.308(7) 1 calc R U P A 2
H1 H 0.481(3) 0.308(2) 0.531(3) 0.042(10) Uiso 1 1 d . . . . .

loop_
_atom_site_aniso_label
_atom_site_aniso_U_11
_atom_site_aniso_U_22
_atom_site_aniso_U_33
_atom_site_aniso_U_23
_atom_site_aniso_U_13
_atom_site_aniso_U_12
Se 0.0466(2) 0.0658(3) 0.0364(2) 0.01653(18) 0.01180(15) 0.01191(19)
P 0.0226(4) 0.0335(4) 0.0304(4) 0.0020(3) 0.0045(3) 0.0023(3)
N3 0.0301(15) 0.0431(16) 0.0499(17) -0.0106(13) 0.0126(13) 0.0030(13)
N4 0.0239(14) 0.0533(18) 0.0525(18) -0.0128(14) 0.0084(13) -0.0045(13)
N2 0.0211(13) 0.0364(14) 0.0365(14) -0.0006(11) 0.0050(11) 0.0046(11)
N1 0.0207(13) 0.0433(16) 0.0287(14) -0.0033(12) 0.0008(11) 0.0000(11)
C1 0.0231(15) 0.0373(18) 0.0365(17) -0.0008(14) 0.0033(13) 0.0042(13)
C2 0.041(2) 0.057(2) 0.070(3) -0.014(2) 0.026(2) 0.0054(19)
C3 0.0278(19) 0.068(3) 0.073(3) -0.011(2) 0.0167(18) 0.0026(18)
C4 0.049(2) 0.0405(19) 0.058(2) -0.0138(16) 0.0171(17) -0.0071(17)
C5 0.086(3) 0.050(3) 0.096(4) -0.026(3) 0.033(3) -0.017(3)
C6 0.069(4) 0.074(4) 0.089(6) -0.001(4) -0.012(4) -0.034(3)
C7 0.086(3) 0.050(3) 0.096(4) -0.026(3) 0.033(3) -0.017(3)
C8 0.036(2) 0.089(3) 0.071(3) -0.035(2) 0.0092(19) -0.024(2)
C9 0.066(3) 0.160(5) 0.058(3) -0.038(3) -0.001(2) -0.034(3)
C10 0.043(3) 0.143(5) 0.124(5) -0.057(4) 0.015(3) -0.043(3)
C11 0.067(3) 0.062(3) 0.128(5) -0.045(3) 0.031(3) -0.024(2)
C12 0.0225(15) 0.0289(16) 0.0390(17) 0.0017(13) 0.0082(13) -0.0011(13)
C13 0.0357(18) 0.0344(17) 0.0414(18) 0.0035(15) 0.0081(14) 0.0035(15)
C14 0.0339(18) 0.0347(18) 0.048(2) 0.0024(15) -0.0017(15) 0.0049(15)
C15 0.043(2) 0.0308(18) 0.068(3) -0.0037(17) 0.0041(18) 0.0071(16)
C16 0.042(2) 0.042(2) 0.051(2) -0.0136(17) 0.0141(17) -0.0019(17)
C17 0.046(2) 0.049(2) 0.0371(19) -0.0025(16) 0.0065(16) -0.0015(17)
C18 0.0211(14) 0.0316(16) 0.0330(16) -0.0041(13) 0.0026(12) -0.0043(12)
C19 0.0226(15) 0.0328(17) 0.0429(18) -0.0076(14) 0.0012(13) -0.0026(13)
C20 0.0288(18) 0.047(2) 0.063(2) -0.0074(18) 0.0144(17) 0.0011(16)
C21 0.049(2) 0.057(2) 0.051(2) -0.0077(19) 0.0254(18) -0.0074(19)
C22 0.046(2) 0.052(2) 0.041(2) 0.0036(16) 0.0109(16) -0.0064(18)
C23 0.0294(16) 0.0323(16) 0.0370(17) -0.0024(13) 0.0018(14) -0.0059(13)
C24 0.0350(19) 0.0414(19) 0.048(2) 0.0132(16) 0.0021(15) 0.0006(15)
C25 0.052(2) 0.042(2) 0.093(3) -0.001(2) 0.009(2) 0.0029(19)
C26 0.057(3) 0.078(3) 0.064(3) 0.023(2) -0.013(2) 0.000(2)
C27 0.0268(17) 0.0421(19) 0.057(2) 0.0017(16) -0.0001(15) 0.0045(15)
C28 0.042(2) 0.043(2) 0.092(3) 0.005(2) 0.010(2) 0.0097(18)
C29 0.073(3) 0.064(3) 0.073(3) -0.009(2) -0.033(2) 0.013(2)
C5A 0.112(14) 0.047(8) 0.079(8) 0.006(6) 0.025(8) -0.031(9)
C7A 0.086(3) 0.050(3) 0.096(4) -0.026(3) 0.033(3) -0.017(3)
C6A 0.069(4) 0.074(4) 0.089(6) -0.001(4) -0.012(4) -0.034(3)

loop_
_atom_type_symbol
_atom_type_description
_atom_type_scat_dispersion_real
_atom_type_scat_dispersion_imag
_atom_type_scat_source
C C 0.0033 0.0016 'International Tables Vol C Tables 4.2.6.8 and 6.1.1.4'
H H 0.0000 0.0000 'International Tables Vol C Tables 4.2.6.8 and 6.1.1.4'
N N 0.0061 0.0033 'International Tables Vol C Tables 4.2.6.8 and 6.1.1.4'
P P 0.1023 0.0942 'International Tables Vol C Tables 4.2.6.8 and 6.1.1.4'
Se Se -0.0929 2.2259 'International Tables Vol C Tables 4.2.6.8 and 6.1.1.4'

loop_
_geom_angle_atom_site_label_1
_geom_angle_atom_site_label_2
_geom_angle_atom_site_label_3
_geom_angle
_geom_angle_site_symmetry_1
_geom_angle_site_symmetry_3
_geom_angle_publ_flag
N2 P Se 116.79(10) . . ?
N2 P N1 110.07(13) . . ?
N2 P C12 107.41(14) . . ?
N1 P Se 107.92(10) . . ?
N1 P C12 101.03(13) . . ?
C12 P Se 112.48(10) . . ?
C1 N3 C2 108.4(3) . . ?
C1 N3 C4 130.1(3) . . ?
C2 N3 C4 121.2(3) . . ?
C1 N4 C3 108.9(3) . . ?
C1 N4 C8 126.6(3) . . ?
C3 N4 C8 124.3(3) . . ?
C1 N2 P 133.2(2) . . ?
P N1 H1 108(2) . . ?
C18 N1 P 126.8(2) . . ?
C18 N1 H1 112(2) . . ?
N4 C1 N3 105.9(3) . . ?
N2 C1 N3 128.5(3) . . ?
N2 C1 N4 125.4(3) . . ?
N3 C2 H2 125.6 . . ?
C3 C2 N3 108.8(3) . . ?
C3 C2 H2 125.6 . . ?
N4 C3 H3 126.0 . . ?
C2 C3 N4 108.0(3) . . ?
C2 C3 H3 126.0 . . ?
N3 C4 C5 113.9(4) . . ?
N3 C4 C6 107.5(4) . . ?
N3 C4 C7 112.2(4) . . ?
N3 C4 C5A 98.7(6) . . ?
N3 C4 C7A 105.1(7) . . ?
C5 C4 C6 105.5(5) . . ?
C7 C4 C5 109.1(5) . . ?
C7 C4 C6 108.2(5) . . ?
C7A C4 C5A 112.3(10) . . ?
C6A C4 N3 112.7(7) . . ?
C6A C4 C5A 111.5(10) . . ?
C6A C4 C7A 115.1(11) . . ?
C4 C5 H5A 109.5 . . ?
C4 C5 H5B 109.5 . . ?
C4 C5 H5C 109.5 . . ?
H5A C5 H5B 109.5 . . ?
H5A C5 H5C 109.5 . . ?
H5B C5 H5C 109.5 . . ?
C4 C6 H6A 109.5 . . ?
C4 C6 H6B 109.5 . . ?
C4 C6 H6C 109.5 . . ?
H6A C6 H6B 109.5 . . ?
H6A C6 H6C 109.5 . . ?
H6B C6 H6C 109.5 . . ?
C4 C7 H7A 109.5 . . ?
C4 C7 H7B 109.5 . . ?
C4 C7 H7C 109.5 . . ?
H7A C7 H7B 109.5 . . ?
H7A C7 H7C 109.5 . . ?
H7B C7 H7C 109.5 . . ?
N4 C8 C9 108.1(4) . . ?
N4 C8 C10 109.2(3) . . ?
N4 C8 C11 108.9(3) . . ?
C9 C8 C10 108.1(4) . . ?
C11 C8 C9 113.6(4) . . ?
C11 C8 C10 108.8(4) . . ?
C8 C9 H9A 109.5 . . ?
C8 C9 H9B 109.5 . . ?
C8 C9 H9C 109.5 . . ?
H9A C9 H9B 109.5 . . ?
H9A C9 H9C 109.5 . . ?
H9B C9 H9C 109.5 . . ?
C8 C10 H10A 109.5 . . ?
C8 C10 H10B 109.5 . . ?
C8 C10 H10C 109.5 . . ?
H10A C10 H10B 109.5 . . ?
H10A C10 H10C 109.5 . . ?
H10B C10 H10C 109.5 . . ?
C8 C11 H11A 109.5 . . ?
C8 C11 H11B 109.5 . . ?
C8 C11 H11C 109.5 . . ?
H11A C11 H11B 109.5 . . ?
H11A C11 H11C 109.5 . . ?
H11B C11 H11C 109.5 . . ?
C13 C12 P 121.4(2) . . ?
C14 C12 P 120.4(2) . . ?
C14 C12 C13 118.1(3) . . ?
C12 C13 H13 119.5 . . ?
C17 C13 C12 120.9(3) . . ?
C17 C13 H13 119.5 . . ?
C12 C14 H14 119.6 . . ?
C12 C14 C15 120.8(3) . . ?
C15 C14 H14 119.6 . . ?
C14 C15 H15 119.8 . . ?
C16 C15 C14 120.3(3) . . ?
C16 C15 H15 119.8 . . ?
C15 C16 H16 120.0 . . ?
C15 C16 C17 119.9(3) . . ?
C17 C16 H16 120.0 . . ?
C13 C17 H17 120.1 . . ?
C16 C17 C13 119.9(3) . . ?
C16 C17 H17 120.1 . . ?
C19 C18 N1 119.6(3) . . ?
C23 C18 N1 119.1(3) . . ?
C23 C18 C19 121.3(3) . . ?
C18 C19 C27 121.6(3) . . ?
C20 C19 C18 117.4(3) . . ?
C20 C19 C27 120.9(3) . . ?
C19 C20 H20 119.0 . . ?
C21 C20 C19 121.9(3) . . ?
C21 C20 H20 119.0 . . ?
C20 C21 H21 120.1 . . ?
C22 C21 C20 119.9(3) . . ?
C22 C21 H21 120.1 . . ?
C21 C22 H22 119.3 . . ?
C21 C22 C23 121.4(3) . . ?
C23 C22 H22 119.3 . . ?
C18 C23 C24 122.4(3) . . ?
C22 C23 C18 118.1(3) . . ?
C22 C23 C24 119.4(3) . . ?
C23 C24 H24 108.0 . . ?
C23 C24 C25 109.7(3) . . ?
C23 C24 C26 112.8(3) . . ?
C25 C24 H24 108.0 . . ?
C25 C24 C26 110.2(3) . . ?
C26 C24 H24 108.0 . . ?
C24 C25 H25A 109.5 . . ?
C24 C25 H25B 109.5 . . ?
C24 C25 H25C 109.5 . . ?
H25A C25 H25B 109.5 . . ?
H25A C25 H25C 109.5 . . ?
H25B C25 H25C 109.5 . . ?
C24 C26 H26A 109.5 . . ?
C24 C26 H26B 109.5 . . ?
C24 C26 H26C 109.5 . . ?
H26A C26 H26B 109.5 . . ?
H26A C26 H26C 109.5 . . ?
H26B C26 H26C 109.5 . . ?
C19 C27 H27 107.6 . . ?
C19 C27 C28 113.9(3) . . ?
C19 C27 C29 110.2(3) . . ?
C28 C27 H27 107.6 . . ?
C29 C27 H27 107.6 . . ?
C29 C27 C28 109.8(3) . . ?
C27 C28 H28A 109.5 . . ?
C27 C28 H28B 109.5 . . ?
C27 C28 H28C 109.5 . . ?
H28A C28 H28B 109.5 . . ?
H28A C28 H28C 109.5 . . ?
H28B C28 H28C 109.5 . . ?
C27 C29 H29A 109.5 . . ?
C27 C29 H29B 109.5 . . ?
C27 C29 H29C 109.5 . . ?
H29A C29 H29B 109.5 . . ?
H29A C29 H29C 109.5 . . ?
H29B C29 H29C 109.5 . . ?
C4 C5A H5AA 109.5 . . ?
C4 C5A H5AB 109.5 . . ?
C4 C5A H5AC 109.5 . . ?
H5AA C5A H5AB 109.5 . . ?
H5AA C5A H5AC 109.5 . . ?
H5AB C5A H5AC 109.5 . . ?
C4 C7A H7AA 109.5 . . ?
C4 C7A H7AB 109.5 . . ?
C4 C7A H7AC 109.5 . . ?
H7AA C7A H7AB 109.5 . . ?
H7AA C7A H7AC 109.5 . . ?
H7AB C7A H7AC 109.5 . . ?
C4 C6A H6AA 109.5 . . ?
C4 C6A H6AB 109.5 . . ?
C4 C6A H6AC 109.5 . . ?
H6AA C6A H6AB 109.5 . . ?
H6AA C6A H6AC 109.5 . . ?
H6AB C6A H6AC 109.5 . . ?

loop_
_geom_bond_atom_site_label_1
_geom_bond_atom_site_label_2
_geom_bond_distance
_geom_bond_site_symmetry_2
_geom_bond_publ_flag
Se P 2.1244(8) . ?
P N2 1.601(2) . ?
P N1 1.695(3) . ?
P C12 1.828(3) . ?
N3 C1 1.372(4) . ?
N3 C2 1.384(4) . ?
N3 C4 1.498(4) . ?
N4 C1 1.371(4) . ?
N4 C3 1.384(4) . ?
N4 C8 1.493(5) . ?
N2 C1 1.325(4) . ?
N1 C18 1.446(4) . ?
N1 H1 0.82(4) . ?
C2 H2 0.9300 . ?
C2 C3 1.316(5) . ?
C3 H3 0.9300 . ?
C4 C5 1.518(7) . ?
C4 C6 1.554(8) . ?
C4 C7 1.513(7) . ?
C4 C5A 1.556(12) . ?
C4 C7A 1.533(12) . ?
C4 C6A 1.457(13) . ?
C5 H5A 0.9600 . ?
C5 H5B 0.9600 . ?
C5 H5C 0.9600 . ?
C6 H6A 0.9600 . ?
C6 H6B 0.9600 . ?
C6 H6C 0.9600 . ?
C7 H7A 0.9600 . ?
C7 H7B 0.9600 . ?
C7 H7C 0.9600 . ?
C8 C9 1.530(7) . ?
C8 C10 1.537(5) . ?
C8 C11 1.516(6) . ?
C9 H9A 0.9600 . ?
C9 H9B 0.9600 . ?
C9 H9C 0.9600 . ?
C10 H10A 0.9600 . ?
C10 H10B 0.9600 . ?
C10 H10C 0.9600 . ?
C11 H11A 0.9600 . ?
C11 H11B 0.9600 . ?
C11 H11C 0.9600 . ?
C12 C13 1.390(4) . ?
C12 C14 1.382(4) . ?
C13 H13 0.9300 . ?
C13 C17 1.382(5) . ?
C14 H14 0.9300 . ?
C14 C15 1.385(5) . ?
C15 H15 0.9300 . ?
C15 C16 1.366(5) . ?
C16 H16 0.9300 . ?
C16 C17 1.379(5) . ?
C17 H17 0.9300 . ?
C18 C19 1.407(4) . ?
C18 C23 1.399(4) . ?
C19 C20 1.395(5) . ?
C19 C27 1.510(5) . ?
C20 H20 0.9300 . ?
C20 C21 1.368(5) . ?
C21 H21 0.9300 . ?
C21 C22 1.367(5) . ?
C22 H22 0.9300 . ?
C22 C23 1.395(4) . ?
C23 C24 1.514(4) . ?
C24 H24 0.9800 . ?
C24 C25 1.530(5) . ?
C24 C26 1.536(5) . ?
C25 H25A 0.9600 . ?
C25 H25B 0.9600 . ?
C25 H25C 0.9600 . ?
C26 H26A 0.9600 . ?
C26 H26B 0.9600 . ?
C26 H26C 0.9600 . ?
C27 H27 0.9800 . ?
C27 C28 1.535(5) . ?
C27 C29 1.523(5) . ?
C28 H28A 0.9600 . ?
C28 H28B 0.9600 . ?
C28 H28C 0.9600 . ?
C29 H29A 0.9600 . ?
C29 H29B 0.9600 . ?
C29 H29C 0.9600 . ?
C5A H5AA 0.9600 . ?
C5A H5AB 0.9600 . ?
C5A H5AC 0.9600 . ?
C7A H7AA 0.9600 . ?
C7A H7AB 0.9600 . ?
C7A H7AC 0.9600 . ?
C6A H6AA 0.9600 . ?
C6A H6AB 0.9600 . ?
C6A H6AC 0.9600 . ?

loop_
_geom_torsion_atom_site_label_1
_geom_torsion_atom_site_label_2
_geom_torsion_atom_site_label_3
_geom_torsion_atom_site_label_4
_geom_torsion
_geom_torsion_site_symmetry_1
_geom_torsion_site_symmetry_2
_geom_torsion_site_symmetry_3
_geom_torsion_site_symmetry_4
_geom_torsion_publ_flag
Se P N2 C1 -0.7(3) . . . . ?
Se P N1 C18 129.2(2) . . . . ?
Se P C12 C13 162.4(2) . . . . ?
Se P C12 C14 -19.5(3) . . . . ?
P N2 C1 N3 86.5(4) . . . . ?
P N2 C1 N4 -99.8(4) . . . . ?
P N1 C18 C19 -94.4(3) . . . . ?
P N1 C18 C23 87.8(3) . . . . ?
P C12 C13 C17 178.7(2) . . . . ?
P C12 C14 C15 -178.5(3) . . . . ?
N3 C2 C3 N4 1.0(5) . . . . ?
N2 P N1 C18 -102.3(3) . . . . ?
N2 P C12 C13 32.6(3) . . . . ?
N2 P C12 C14 -149.4(2) . . . . ?
N1 P N2 C1 -124.1(3) . . . . ?
N1 P C12 C13 -82.7(3) . . . . ?
N1 P C12 C14 95.3(3) . . . . ?
N1 C18 C19 C20 -176.3(3) . . . . ?
N1 C18 C19 C27 2.0(4) . . . . ?
N1 C18 C23 C22 176.8(3) . . . . ?
N1 C18 C23 C24 0.3(4) . . . . ?
C1 N3 C2 C3 -2.2(5) . . . . ?
C1 N3 C4 C5 30.6(6) . . . . ?
C1 N3 C4 C6 -85.9(5) . . . . ?
C1 N3 C4 C7 155.2(5) . . . . ?
C1 N3 C4 C5A 70.6(9) . . . . ?
C1 N3 C4 C7A -173.3(9) . . . . ?
C1 N3 C4 C6A -47.2(10) . . . . ?
C1 N4 C3 C2 0.6(4) . . . . ?
C1 N4 C8 C9 -57.3(5) . . . . ?
C1 N4 C8 C10 -174.7(4) . . . . ?
C1 N4 C8 C11 66.6(5) . . . . ?
C2 N3 C1 N4 2.5(4) . . . . ?
C2 N3 C1 N2 177.1(3) . . . . ?
C2 N3 C4 C5 -142.2(5) . . . . ?
C2 N3 C4 C6 101.3(5) . . . . ?
C2 N3 C4 C7 -17.7(6) . . . . ?
C2 N3 C4 C5A -102.2(9) . . . . ?
C2 N3 C4 C7A 13.8(9) . . . . ?
C2 N3 C4 C6A 140.0(10) . . . . ?
C3 N4 C1 N3 -1.9(4) . . . . ?
C3 N4 C1 N2 -176.8(3) . . . . ?
C3 N4 C8 C9 117.7(4) . . . . ?
C3 N4 C8 C10 0.3(6) . . . . ?
C3 N4 C8 C11 -118.4(4) . . . . ?
C4 N3 C1 N4 -171.1(3) . . . . ?
C4 N3 C1 N2 3.6(6) . . . . ?
C4 N3 C2 C3 172.1(3) . . . . ?
C8 N4 C1 N3 173.7(4) . . . . ?
C8 N4 C1 N2 -1.2(6) . . . . ?
C8 N4 C3 C2 -175.1(4) . . . . ?
C12 P N2 C1 126.7(3) . . . . ?
C12 P N1 C18 11.0(3) . . . . ?
C12 C13 C17 C16 -0.1(5) . . . . ?
C12 C14 C15 C16 -0.2(5) . . . . ?
C13 C12 C14 C15 -0.4(5) . . . . ?
C14 C12 C13 C17 0.6(5) . . . . ?
C14 C15 C16 C17 0.7(5) . . . . ?
C15 C16 C17 C13 -0.6(5) . . . . ?
C18 C19 C20 C21 -1.2(5) . . . . ?
C18 C19 C27 C28 148.0(3) . . . . ?
C18 C19 C27 C29 -88.1(4) . . . . ?
C18 C23 C24 C25 97.3(4) . . . . ?
C18 C23 C24 C26 -139.5(3) . . . . ?
C19 C18 C23 C22 -0.9(4) . . . . ?
C19 C18 C23 C24 -177.4(3) . . . . ?
C19 C20 C21 C22 0.3(6) . . . . ?
C20 C19 C27 C28 -33.9(4) . . . . ?
C20 C19 C27 C29 90.1(4) . . . . ?
C20 C21 C22 C23 0.3(6) . . . . ?
C21 C22 C23 C18 0.0(5) . . . . ?
C21 C22 C23 C24 176.6(3) . . . . ?
C22 C23 C24 C25 -79.2(4) . . . . ?
C22 C23 C24 C26 44.0(4) . . . . ?
C23 C18 C19 C20 1.5(4) . . . . ?
C23 C18 C19 C27 179.7(3) . . . . ?
C27 C19 C20 C21 -179.4(3) . . . . ?
